data_2109072
loop_
_publ_author_name
'Bosak, Alexei'
'Svitlyk, Volodymyr'
'Arakcheeva, Alla'
'Burkovsky, Roman'
'Diadkin, Vadim'
'Roleder, Krystian'
'Chernyshov, Dmitry'

_publ_section_title
;
 Incommensurate crystal structure of PbHfO~3~
;
_journal_coeditor_code DK5080SUP1
_journal_issue 1
_journal_name_full 'Acta Crystallographica Section B'
_journal_page_first 7
_journal_page_last 12
_journal_paper_doi 10.1107/S205252061901494X
_journal_volume 76
_journal_year 2020
_chemical_formula_sum 'Hf O3 Pb'
_chemical_formula_weight 433.7
_space_group_IT_number 74
_space_group_name_Hall '-I 2b 2'
_space_group_name_H-M_alt 'I m m a'
_space_group_ssg_name Imma(00\g)s00
_symmetry_cell_setting orthorhombic
_cell_angle_alpha 90
_cell_angle_beta 90
_cell_angle_gamma 90
_cell_formula_units_Z 4
_cell_length_a 5.8522(8)
_cell_length_b 8.236(3)
_cell_length_c 5.867(5)
_cell_measurement_reflns_used 3769
_cell_measurement_temperature 443
_cell_measurement_theta_max 27.39
_cell_measurement_theta_min 2.27
_cell_modulation_dimension 1
_cell_volume 282.8(3)
_computing_cell_refinement
; 
CrysAlisPro, Agilent Technologies,
Version 1.171.37.35 (release 13-08-2014 CrysAlis171 .NET)
(compiled Aug 13 2014,18:06:01)

;
_computing_data_collection
; 
CrysAlisPro, Agilent Technologies,
Version 1.171.37.35 (release 13-08-2014 CrysAlis171 .NET)
(compiled Aug 13 2014,18:06:01)

;
_computing_molecular_graphics
;
Brandenburg, K. & Putz, H. (2005). DIAMOND Version 3.
Crystal Impact GbR, Postfach 1251, D-53002 Bonn, Germany.
;
_computing_structure_refinement
;
 Petricek, V., Dusek, M. & Palatinus L. (2014). Z. Kristallogr. 229(5), 345-352

;
_diffrn_ambient_temperature 443
_diffrn_detector 'Pilatus2M detector at SNBL BM01/ESRF'
_diffrn_measured_fraction_theta_full 0.98
_diffrn_measured_fraction_theta_max 0.75
_diffrn_measurement_device 'abstract diffractometer'
_diffrn_measurement_device_type 'Inhouse made diffractometer coupled to Pilatus2M detector at SNBL BM01/ESRF'
_diffrn_radiation_probe x-ray
_diffrn_radiation_source synchrotron
_diffrn_radiation_type synchrotron
_diffrn_radiation_wavelength 0.77865
_diffrn_reflns_av_R_equivalents 0.0294
_diffrn_reflns_av_unetI/netI 0.0105
_diffrn_reflns_limit_h_max 6
_diffrn_reflns_limit_h_min -6
_diffrn_reflns_limit_index_m_1_max 3
_diffrn_reflns_limit_index_m_1_min -3
_diffrn_reflns_limit_k_max 6
_diffrn_reflns_limit_k_min -6
_diffrn_reflns_limit_l_max 6
_diffrn_reflns_limit_l_min -6
_diffrn_reflns_number 3769
_diffrn_reflns_theta_full 18
_diffrn_reflns_theta_max 27.39
_diffrn_reflns_theta_min 2.27
_diffrn_source synchrotron
_exptl_absorpt_coefficient_mu 121.752
_exptl_absorpt_correction_T_max 1.00000
_exptl_absorpt_correction_T_min 0.64256
_exptl_absorpt_correction_type multi-scan
_exptl_absorpt_process_details
;
CrysAlisPro, Agilent Technologies,
Version 1.171.37.34 (release 22-05-2014 CrysAlis171 .NET)
(compiled May 22 2014,16:03:01)
Empirical absorption correction using spherical harmonics,
 implemented in SCALE3 ABSPACK scaling algorithm.
;
_exptl_crystal_density_diffrn 10.1855
_exptl_crystal_description rod
_exptl_crystal_F_000 712
_exptl_crystal_size_max 0.2
_exptl_crystal_size_mid 0.05
_exptl_crystal_size_min 0.05
_refine_diff_density_max 2.91
_refine_diff_density_min -4.74
_refine_ls_extinction_coef 0.049(5)
_refine_ls_extinction_expression Fc^*^=kFc[1+0.001xFc^2^\l^3^/sin(2\q)]^-1/4^
_refine_ls_extinction_method 'SHELXL-2017/1 (Sheldrick, 2015)'
_refine_ls_goodness_of_fit_gt 4.40
_refine_ls_goodness_of_fit_ref 3.69
_refine_ls_number_constraints 0
_refine_ls_number_parameters 86
_refine_ls_number_reflns 679
_refine_ls_number_restraints 0
_refine_ls_R_factor_all 0.0456
_refine_ls_R_factor_gt 0.0432
_refine_ls_shift/su_max 0.0259
_refine_ls_shift/su_mean 0.0048
_refine_ls_structure_factor_coef Fsqd
_refine_ls_weighting_details w=1/(\s^2^(I)+0.0004I^2^)
_refine_ls_weighting_scheme sigma
_refine_ls_wR_factor_gt 0.1305
_refine_ls_wR_factor_ref 0.1326
_reflns_number_gt 490
_reflns_number_total 679
_reflns_threshold_expression I>4\s(I)
_cod_data_source_file dk5080sup1.cif
_cod_data_source_block I
_cod_depositor_comments
;
The following automatic conversions were performed:

data item '_diffrn_radiation_probe' value 'X-ray' was changed to
'x-ray' in accordance with the built-in table derived from the CIF
Core dictionary named 'cif_core.dic' version 2.4.5 last updated on
2014-11-21.

Automatic conversion script
Id: cif_fix_values 7556 2019-12-06 15:28:31Z antanas 
;
_cod_original_formula_sum 'Pb Hf O3'
_cod_database_code 2109072

loop_
_space_group_symop_id
_space_group_symop_operation_xyz
1 x,y,z
2 -x,-y+0.5,z
3 -x,y+0.5,-z
4 x,-y,-z
5 x+0.5,y+0.5,z+0.5
6 -x+0.5,-y,z+0.5
7 -x+0.5,y,-z+0.5
8 x+0.5,-y+0.5,-z+0.5
9 -x,-y,-z
10 x,y+0.5,-z
11 x,-y+0.5,z
12 -x,y,z
13 -x+0.5,-y+0.5,-z+0.5
14 x+0.5,y,-z+0.5
15 x+0.5,-y,z+0.5
16 -x+0.5,y+0.5,z+0.5

loop_
_space_group_symop_ssg_id
_space_group_symop_ssg_operation_algebraic
1 x1,x2,x3,x4
2 -x1,-x2+1/2,x3,x4+1/2
3 -x1,x2+1/2,-x3,-x4
4 x1,-x2,-x3,-x4+1/2
5 -x1,-x2,-x3,-x4
6 x1,x2+1/2,-x3,-x4+1/2
7 x1,-x2+1/2,x3,x4
8 -x1,x2,x3,x4+1/2
9 x1+1/2,x2+1/2,x3+1/2,x4
10 -x1+1/2,-x2,x3+1/2,x4+1/2
11 -x1+1/2,x2,-x3+1/2,-x4
12 x1+1/2,-x2+1/2,-x3+1/2,-x4+1/2
13 -x1+1/2,-x2+1/2,-x3+1/2,-x4
14 x1+1/2,x2,-x3+1/2,-x4+1/2
15 x1+1/2,-x2,x3+1/2,x4
16 -x1+1/2,x2+1/2,x3+1/2,x4+1/2

loop_
_atom_site_label
_atom_site_type_symbol
_atom_site_fract_x
_atom_site_fract_y
_atom_site_fract_z
_atom_site_adp_type
_atom_site_U_iso_or_equiv
_atom_site_site_symmetry_multiplicity
_atom_site_occupancy
_atom_site_calc_flag
_atom_site_refinement_flags
_atom_site_disorder_assembly
_atom_site_disorder_group
Hf1 Hf 0 0 0 Uani 0.012(4) 4 1 d . . .
Pb1 Pb 0.0292(5) 0.75 0.50222(6) Uani 0.0220(6) 8 0.5 d . . .
O1 O 0 0.75 0.0467(11) Uani 0.009(3) 4 1 d . . .
O2 O 0.25 0.0227(6) 0.25 Uani 0.0197(19) 8 1 d . . .

loop_
_atom_site_aniso_label
_atom_site_aniso_type_symbol
_atom_site_aniso_U_11
_atom_site_aniso_U_22
_atom_site_aniso_U_33
_atom_site_aniso_U_12
_atom_site_aniso_U_13
_atom_site_aniso_U_23
Hf1 Hf 0.004(4) 0.031(11) 0.000811 0 0 0.0035(9)
Pb1 Pb 0.0168(8) 0.0291(14) 0.0201(7) 0 -0.00184(10) 0
O1 O 0.018(3) 0.009(9) 0.001445 0 0 0
O2 O 0.018(3) 0.031(4) 0.010(3) 0 -0.000006 0

loop_
_atom_site_displace_Fourier_atom_site_label
_atom_site_displace_Fourier_axis
_atom_site_displace_Fourier_wave_vector_seq_id
_atom_site_displace_Fourier_param_cos
_atom_site_displace_Fourier_param_sin
Hf1 x 1 0 -0.00464(13)
Hf1 y 1 0 0
Hf1 z 1 0 0
Hf1 x 2 0 0
Hf1 y 2 0 0.00005(2)
Hf1 z 2 0 -0.00022(3)
Hf1 x 3 0 -0.00097(3)
Hf1 y 3 0 0
Hf1 z 3 0 0
O1 x 1 -0.0197(8) 0.0200(9)
O1 y 1 0 0
O1 z 1 0 0
O1 x 2 0 0
O1 y 2 0 0
O1 z 2 0.0005(5) -0.0019(5)
O1 x 3 -0.0018(6) 0.0043(6)
O1 y 3 0 0
O1 z 3 0 0
O2 x 1 0 0.0137(9)
O2 y 1 -0.0097(4) 0
O2 z 1 0 -0.0078(7)
O2 x 2 0 -0.0001(4)
O2 y 2 -0.0001(3) 0
O2 z 2 0 -0.0004(4)
O2 x 3 0 0.0066(4)
O2 y 3 -0.0007(3) 0
O2 z 3 0 -0.0062(4)

loop_
_atom_site_Fourier_wave_vector_seq_id
_jana_atom_site_fourier_wave_vector_q1_coeff
1 1
2 2
3 3

loop_
_atom_site_occ_Fourier_atom_site_label
_atom_site_occ_Fourier_wave_vector_seq_id
_atom_site_occ_Fourier_param_cos
_atom_site_occ_Fourier_param_sin
? ? ? ?

loop_
_atom_site_occ_special_func_atom_site_label
_atom_site_occ_special_func_crenel_c
_atom_site_occ_special_func_crenel_w
Pb1 0.75 0.5

loop_
_atom_type_symbol
_atom_type_scat_dispersion_real
_atom_type_scat_dispersion_imag
_atom_type_scat_source
Hf -0.8251 7.2554 'International Tables Vol C tables 4.2.6.8 and 6.1.1.1'
O 0.0141 0.0076 'International Tables Vol C tables 4.2.6.8 and 6.1.1.1'
Pb -6.9391 11.7619 'International Tables Vol C tables 4.2.6.8 and 6.1.1.1'

loop_
_cell_wave_vector_seq_id
_cell_wave_vector_x
_cell_wave_vector_y
_cell_wave_vector_z
1 0.000000 0.000000 0.298200

loop_
_geom_angle_atom_site_label_1
_geom_angle_atom_site_label_2
_geom_angle_atom_site_label_3
_geom_angle_site_ssg_symmetry_1
_geom_angle_site_ssg_symmetry_2
_geom_angle_site_ssg_symmetry_3
_geom_angle_av
_geom_angle_min
_geom_angle_max
_geom_angle_publ_flag
O1 Hf1 O1 1_5455 . 3_5455 174.3(3) 172.6(3) 180 ?
O1 Hf1 O2 1_5455 . . 89.7(2) 87.8(2) 91.7(3) ?
O1 Hf1 O2 1_5455 . 10_5545 90.1(2) 86.3(3) 93.8(2) ?
O1 Hf1 O2 1_5455 . 5_5555 90.1(2) 86.3(3) 93.8(2) ?
O1 Hf1 O2 1_5455 . 14_4555 89.7(2) 87.8(2) 91.7(3) ?
O1 Hf1 O2 3_5455 . . 90.1(2) 86.3(3) 93.8(2) ?
O1 Hf1 O2 3_5455 . 10_5545 89.7(2) 87.8(2) 91.7(3) ?
O1 Hf1 O2 3_5455 . 5_5555 89.7(2) 87.8(2) 91.7(3) ?
O1 Hf1 O2 3_5455 . 14_4555 90.1(2) 86.3(3) 93.8(2) ?
O2 Hf1 O2 . . 10_5545 90.6(3) 86.1(3) 95.3(3) ?
O2 Hf1 O2 . . 5_5555 176.2(3) 175.0(3) 180 ?
O2 Hf1 O2 . . 14_4555 89.4(3) 89.3(3) 89.5(3) ?
O2 Hf1 O2 10_5545 . 5_5555 89.4(3) 89.3(3) 89.5(3) ?
O2 Hf1 O2 10_5545 . 14_4555 176.2(3) 175.0(3) 180 ?
O2 Hf1 O2 5_5555 . 14_4555 90.6(3) 86.1(3) 95.3(3) ?
O1 Pb1 O1 . . 1_5565 171.8(3) 166.7(3) 176.7(3) ?
O1 Pb1 O1 . . 11_4555 81.4(2) 77.1(3) 85.5(2) ?
O1 Pb1 O1 . . 11_5555 87.3(3) 82.7(3) 92.1(3) ?
O1 Pb1 O2 . . 1_5655 62.4(2) 60.29(19) 64.3(2) ?
O1 Pb1 O2 . . 9_4555 118.0(2) 114.4(3) 121.5(2) ?
O1 Pb1 O2 . . 2_5555 59.6(2) 57.83(19) 61.6(2) ?
O1 Pb1 O2 . . 10_5655 124.5(2) 121.1(2) 128.4(2) ?
O1 Pb1 O2 . . 5_5665 118.0(2) 114.4(3) 121.5(2) ?
O1 Pb1 O2 . . 13_5555 62.4(2) 60.29(19) 64.3(2) ?
O1 Pb1 O2 . . 6_5565 124.5(2) 121.1(2) 128.4(2) ?
O1 Pb1 O2 . . 14_4655 59.6(2) 57.83(19) 61.6(2) ?
O1 Pb1 O1 1_5565 . 11_4555 90.4(2) 87.3(2) 92.8(2) ?
O1 Pb1 O1 1_5565 . 11_5555 100.9(3) 98.0(3) 103.8(3) ?
O1 Pb1 O2 1_5565 . 1_5655 121.45(19) 120.40(19) 122.8(2) ?
O1 Pb1 O2 1_5565 . 9_4555 56.6(2) 55.1(2) 59.2(2) ?
O1 Pb1 O2 1_5565 . 2_5555 115.5(2) 113.1(2) 116.7(2) ?
O1 Pb1 O2 1_5565 . 10_5655 60.1(2) 57.4(2) 61.3(2) ?
O1 Pb1 O2 1_5565 . 5_5665 56.6(2) 55.1(2) 59.2(2) ?
O1 Pb1 O2 1_5565 . 13_5555 121.45(19) 120.40(19) 122.8(2) ?
O1 Pb1 O2 1_5565 . 6_5565 60.1(2) 57.4(2) 61.3(2) ?
O1 Pb1 O2 1_5565 . 14_4655 115.5(2) 113.1(2) 116.7(2) ?
O1 Pb1 O1 11_4555 . 11_5555 168.7(3) 168.1(2) 169.2(2) ?
O1 Pb1 O2 11_4555 . 1_5655 111.9(2) 110.4(2) 112.9(2) ?
O1 Pb1 O2 11_4555 . 9_4555 58.4(2) 56.9(2) 59.9(2) ?
O1 Pb1 O2 11_4555 . 2_5555 55.17(19) 53.80(18) 56.19(18) ?
O1 Pb1 O2 11_4555 . 10_5655 121.2(2) 119.3(3) 123.1(2) ?
O1 Pb1 O2 11_4555 . 5_5665 58.4(2) 56.9(2) 59.9(2) ?
O1 Pb1 O2 11_4555 . 13_5555 111.9(2) 110.4(2) 112.9(2) ?
O1 Pb1 O2 11_4555 . 6_5565 121.2(2) 119.3(3) 123.1(2) ?
O1 Pb1 O2 11_4555 . 14_4655 55.17(19) 53.80(18) 56.19(18) ?
O1 Pb1 O2 11_5555 . 1_5655 62.0(2) 60.9(2) 63.7(2) ?
O1 Pb1 O2 11_5555 . 9_4555 128.5(2) 126.4(2) 130.7(2) ?
O1 Pb1 O2 11_5555 . 2_5555 118.5(2) 117.7(2) 119.9(2) ?
O1 Pb1 O2 11_5555 . 10_5655 65.8(2) 63.8(2) 67.5(3) ?
O1 Pb1 O2 11_5555 . 5_5665 128.5(2) 126.4(2) 130.7(2) ?
O1 Pb1 O2 11_5555 . 13_5555 62.0(2) 60.9(2) 63.7(2) ?
O1 Pb1 O2 11_5555 . 6_5565 65.8(2) 63.8(2) 67.5(3) ?
O1 Pb1 O2 11_5555 . 14_4655 118.5(2) 117.7(2) 119.9(2) ?
O2 Pb1 O2 1_5655 . 9_4555 168.9(2) 165.9(2) 171.7(2) ?
O2 Pb1 O2 1_5655 . 2_5555 121.7(2) 121.4(3) 122.1(2) ?
O2 Pb1 O2 1_5655 . 10_5655 62.1(2) 60.52(19) 64.1(2) ?
O2 Pb1 O2 1_5655 . 5_5665 89.54(18) 87.48(18) 92.86(17) ?
O2 Pb1 O2 1_5655 . 13_5555 99.8(2) 97.4(2) 102.7(2) ?
O2 Pb1 O2 1_5655 . 6_5565 126.9(3) 124.2(3) 130.2(3) ?
O2 Pb1 O2 1_5655 . 14_4655 56.9(2) 56.7(2) 57.08(18) ?
O2 Pb1 O2 9_4555 . 2_5555 58.86(19) 57.18(19) 60.3(2) ?
O2 Pb1 O2 9_4555 . 10_5655 116.6(3) 115.9(3) 117.1(3) ?
O2 Pb1 O2 9_4555 . 5_5665 80.6(2) 76.3(2) 85.3(2) ?
O2 Pb1 O2 9_4555 . 13_5555 89.54(19) 87.48(19) 92.86(18) ?
O2 Pb1 O2 9_4555 . 6_5565 63.0(2) 62.5(2) 63.3(2) ?
O2 Pb1 O2 9_4555 . 14_4655 113.0(2) 110.2(2) 115.4(2) ?
O2 Pb1 O2 2_5555 . 10_5655 174.6(3) 172.3(3) 176.3(3) ?
O2 Pb1 O2 2_5555 . 5_5665 113.0(2) 110.2(2) 115.4(2) ?
O2 Pb1 O2 2_5555 . 13_5555 56.9(2) 56.7(2) 57.1(2) ?
O2 Pb1 O2 2_5555 . 6_5565 90.97(19) 87.60(19) 93.11(18) ?
O2 Pb1 O2 2_5555 . 14_4655 89.1(2) 86.6(2) 91.0(2) ?
O2 Pb1 O2 10_5655 . 5_5665 63.0(2) 62.5(2) 63.3(2) ?
O2 Pb1 O2 10_5655 . 13_5555 126.9(3) 124.2(2) 130.2(3) ?
O2 Pb1 O2 10_5655 . 6_5565 88.5(2) 83.0(2) 93.8(3) ?
O2 Pb1 O2 10_5655 . 14_4655 90.97(19) 87.60(18) 93.11(17) ?
O2 Pb1 O2 5_5665 . 13_5555 168.9(2) 165.9(3) 171.7(2) ?
O2 Pb1 O2 5_5665 . 6_5565 116.6(3) 115.9(3) 117.1(3) ?
O2 Pb1 O2 5_5665 . 14_4655 58.86(19) 57.18(19) 60.3(2) ?
O2 Pb1 O2 13_5555 . 6_5565 62.1(2) 60.52(19) 64.1(2) ?
O2 Pb1 O2 13_5555 . 14_4655 121.7(2) 121.4(3) 122.1(2) ?
O2 Pb1 O2 6_5565 . 14_4655 174.6(3) 172.3(3) 176.3(3) ?

loop_
_geom_bond_atom_site_label_1
_geom_bond_atom_site_label_2
_geom_bond_site_ssg_symmetry_1
_geom_bond_site_ssg_symmetry_2
_geom_bond_distance_av
_geom_bond_distance_min
_geom_bond_distance_max
_geom_bond_publ_flag
Hf1 O1 . 1_5455 2.0815(11) 2.0766(13) 2.0883(13) ?
Hf1 O1 . 3_5455 2.0815(11) 2.0766(13) 2.0883(13) ?
Hf1 O2 . . 2.083(5) 2.042(8) 2.124(8) ?
Hf1 O2 . 10_5545 2.083(5) 2.042(8) 2.124(8) ?
Hf1 O2 . 5_5555 2.083(5) 2.042(8) 2.124(8) ?
Hf1 O2 . 14_4555 2.083(5) 2.042(8) 2.124(8) ?
Pb1 O1 . . 2.680(8) 2.666(9) 2.697(9) ?
Pb1 O1 . 1_5565 3.207(8) 3.180(9) 3.241(9) ?
Pb1 O1 . 11_4555 3.194(12) 3.018(13) 3.288(13) ?
Pb1 O1 . 11_5555 2.686(11) 2.592(12) 2.860(12) ?
Pb1 O2 . 1_5655 2.967(7) 2.855(8) 3.089(8) ?
Pb1 O2 . 9_4555 2.936(7) 2.873(8) 3.013(8) ?
Pb1 O2 . 2_5555 3.169(7) 3.053(8) 3.268(8) ?
Pb1 O2 . 10_5655 2.648(7) 2.578(7) 2.716(7) ?
Pb1 O2 . 5_5665 2.936(7) 2.873(8) 3.013(8) ?
Pb1 O2 . 13_5555 2.967(7) 2.855(8) 3.089(8) ?
Pb1 O2 . 6_5565 2.648(7) 2.578(7) 2.716(7) ?
Pb1 O2 . 14_4655 3.169(7) 3.053(8) 3.268(8) ?

loop_
_jana_atom_site_adp_c_label
_jana_atom_site_adp_c_type_symbol
_jana_atom_site_adp_c_111
_jana_atom_site_adp_c_112
_jana_atom_site_adp_c_113
_jana_atom_site_adp_c_122
_jana_atom_site_adp_c_123
_jana_atom_site_adp_c_133
_jana_atom_site_adp_c_222
_jana_atom_site_adp_c_223
_jana_atom_site_adp_c_233
_jana_atom_site_adp_c_333
Hf1 Hf 0 0 0 0 0 0 0 0 0 0

loop_
_jana_atom_site_adp_d_label
_jana_atom_site_adp_d_type_symbol
_jana_atom_site_adp_d_1111
_jana_atom_site_adp_d_1112
_jana_atom_site_adp_d_1113
_jana_atom_site_adp_d_1122
_jana_atom_site_adp_d_1123
_jana_atom_site_adp_d_1133
_jana_atom_site_adp_d_1222
_jana_atom_site_adp_d_1223
_jana_atom_site_adp_d_1233
_jana_atom_site_adp_d_1333
_jana_atom_site_adp_d_2222
_jana_atom_site_adp_d_2223
_jana_atom_site_adp_d_2233
_jana_atom_site_adp_d_2333
_jana_atom_site_adp_d_3333
Hf1 Hf 0.07(3) 0 0 0.015(8) -0.0009(8) -0.002(9) 0 0 0 0 0.07(4) 0.027(3) 0.008(6) 0.002(2) 0.055(10)

loop_
_jana_atom_site_adp_e_label
_jana_atom_site_adp_e_type_symbol
_jana_atom_site_adp_e_11111
_jana_atom_site_adp_e_11112
_jana_atom_site_adp_e_11113
_jana_atom_site_adp_e_11122
_jana_atom_site_adp_e_11123
_jana_atom_site_adp_e_11133
_jana_atom_site_adp_e_11222
_jana_atom_site_adp_e_11223
_jana_atom_site_adp_e_11233
_jana_atom_site_adp_e_11333
_jana_atom_site_adp_e_12222
_jana_atom_site_adp_e_12223
_jana_atom_site_adp_e_12233
_jana_atom_site_adp_e_12333
_jana_atom_site_adp_e_13333
_jana_atom_site_adp_e_22222
_jana_atom_site_adp_e_22223
_jana_atom_site_adp_e_22233
_jana_atom_site_adp_e_22333
_jana_atom_site_adp_e_23333
_jana_atom_site_adp_e_33333
Hf1 Hf 0 0 0 0 0 0 0 0 0 0 0 0 0 0 0 0 0 0 0 0 0

loop_
_jana_atom_site_adp_f_label
_jana_atom_site_adp_f_type_symbol
_jana_atom_site_adp_f_111111
_jana_atom_site_adp_f_111112
_jana_atom_site_adp_f_111113
_jana_atom_site_adp_f_111122
_jana_atom_site_adp_f_111123
_jana_atom_site_adp_f_111133
_jana_atom_site_adp_f_111222
_jana_atom_site_adp_f_111223
_jana_atom_site_adp_f_111233
_jana_atom_site_adp_f_111333
_jana_atom_site_adp_f_112222
_jana_atom_site_adp_f_112223
_jana_atom_site_adp_f_112233
_jana_atom_site_adp_f_112333
_jana_atom_site_adp_f_113333
_jana_atom_site_adp_f_122222
_jana_atom_site_adp_f_122223
_jana_atom_site_adp_f_122233
_jana_atom_site_adp_f_122333
_jana_atom_site_adp_f_123333
_jana_atom_site_adp_f_133333
_jana_atom_site_adp_f_222222
_jana_atom_site_adp_f_222223
_jana_atom_site_adp_f_222233
_jana_atom_site_adp_f_222333
_jana_atom_site_adp_f_223333
_jana_atom_site_adp_f_233333
_jana_atom_site_adp_f_333333
Hf1 Hf 0.13(5) 0 0 0.005(5) -0.0012(6) -0.007(8) 0 0 0 0 0.018(8) 0.0000(3) 0.0002(15) 0.0000(4) 0.003(8) 0 0 0 0 0 0 0.08(6) 0.045(5) 0.004(4) 0.0003(8) 0.005(5) 0.003(2) 0.09(2)

loop_
_jana_atom_site_crenel_ortho_func_id
_jana_atom_site_crenel_ortho_func_c
_jana_atom_site_crenel_ortho_func_w
_jana_atom_site_crenel_ortho_func_eps
? ? ? ?

loop_
_jana_atom_site_occ_fourier_absolute_site_label
_jana_atom_site_occ_fourier_absolute
? ?

loop_
_jana_atom_site_occ_legendre_atom_site_label
_jana_atom_site_occ_legendre_param_order
_jana_atom_site_occ_legendre_param_coeff
? ? ?

loop_
_jana_atom_site_occ_xharm_atom_site_label
_jana_atom_site_occ_xharm_param_order
_jana_atom_site_occ_xharm_param_coeff
? ? ?

loop_
_jana_atom_site_occ_crenel_ortho_atom_site_label
_jana_atom_site_occ_crenel_ortho_param_order
_jana_atom_site_occ_crenel_ortho_id
_jana_atom_site_occ_crenel_ortho_param_coeff
? ? ? ?

loop_
_jana_atom_site_displace_xharm_site_label
_jana_atom_site_displace_xharm_axis
_jana_atom_site_displace_xharm_param_order
_jana_atom_site_displace_xharm_param_coeff
Pb1 x 1 -0.00084(6)
Pb1 y 1 0
Pb1 z 1 -0.0004(4)
Pb1 x 2 0.0042(4)
Pb1 y 2 0
Pb1 z 2 -0.00068(5)
Pb1 x 3 0.00016(8)
Pb1 y 3 0
Pb1 z 3 0.0012(5)
Pb1 x 4 0.0082(6)
Pb1 y 4 0
Pb1 z 4 -0.0004(6)

loop_
_jana_atom_site_u_xharm_atom_site_label
_jana_atom_site_u_xharm_tens_elem
_jana_atom_site_u_xharm_param_order
_jana_atom_site_u_xharm_param_coeff
Pb1 U11 1 0.00308(15)
Pb1 U22 1 -0.0008(4)
Pb1 U33 1 0.0002(3)
Pb1 U12 1 0
Pb1 U13 1 -0.0017(5)
Pb1 U23 1 0
Pb1 U11 2 0.0000(9)
Pb1 U22 2 -0.0007(2)
Pb1 U33 2 -0.00087(15)
Pb1 U12 2 0
Pb1 U13 2 -0.00013(19)
Pb1 U23 2 0
Pb1 U11 3 0.0012(2)
Pb1 U22 3 0.0000(5)
Pb1 U33 3 -0.0005(3)
Pb1 U12 3 0
Pb1 U13 3 -0.0003(7)
Pb1 U23 3 0
Pb1 U11 4 -0.0111(18)
Pb1 U22 4 0.0002(12)
Pb1 U33 4 0.0014(7)
Pb1 U12 4 0
Pb1 U13 4 -0.0007(6)
Pb1 U23 4 0

_cod_database_fobs_code 2109072
